data_7110947
loop_
_publ_author_name
'Long, De-Liang'
'Blake, Alexander J.'
'Champness, Neil R.'
'Schr\"oder, Martin'

_publ_section_title
;
 Lanthanide co-ordination frameworks of
 4,4&#x2032;-bipyridine-N,N&#x2032;-dioxide
;
_journal_issue 15
_journal_name_full 'Chemical Communications'
_journal_page_first 1369
_journal_paper_doi 10.1039/b002363i
_journal_year 2000
_chemical_formula_moiety 'C15 H12 Er N6 O12, C H4 O'
_chemical_formula_sum 'C16 H16 Er N6 O13'
_chemical_formula_weight 667.61
_chemical_name_systematic
; 
 ? 
;
_space_group_IT_number 114
_symmetry_cell_setting tetragonal
_symmetry_space_group_name_Hall 'P -4 2n'
_symmetry_space_group_name_H-M 'P -4 21 c'
_atom_sites_solution_hydrogens geom
_atom_sites_solution_primary direct
_atom_sites_solution_secondary 'difference Fourier methods'
_audit_creation_method SHELXL-97
_cell_angle_alpha 90.00
_cell_angle_beta 90.00
_cell_angle_gamma 90.00
_cell_formula_units_Z 8
_cell_length_a 26.435(6)
_cell_length_b 26.435(6)
_cell_length_c 7.584(2)
_cell_measurement_reflns_used 38
_cell_measurement_temperature 220(2)
_cell_measurement_theta_max 28
_cell_measurement_theta_min 20
_cell_volume 5300(2)
_computing_cell_refinement 'Stoe STADI4'
_computing_data_collection 'Stoe STADI4 v1.07 (Stoe & Cie, 1997a)'
_computing_data_reduction 'X-RED v1.09 (Stoe & Cie, 1997b)'
_computing_molecular_graphics 'SHELXTL/PC v5.03 (Sheldrick, 1994)'
_computing_publication_material 'SHELXL-97 (Sheldrick, 1997)'
_computing_structure_refinement 'SHELXL-97 (Sheldrick, 1997)'
_computing_structure_solution 'SHELXS-97 (Sheldrick, 1990)'
_diffrn_ambient_temperature 220(2)
_diffrn_detector_area_resol_mean MoK\a
_diffrn_measured_fraction_theta_full 0.959
_diffrn_measured_fraction_theta_max 0.959
_diffrn_measurement_device_type 'Stoe Stadi-4 four-circle'
_diffrn_measurement_method omega/theta
_diffrn_radiation_monochromator graphite
_diffrn_radiation_source 'fine-focus sealed tube'
_diffrn_radiation_type MoK\a
_diffrn_radiation_wavelength 0.71073
_diffrn_reflns_av_R_equivalents 0.086
_diffrn_reflns_av_sigmaI/netI 0.087
_diffrn_reflns_limit_h_max 31
_diffrn_reflns_limit_h_min -21
_diffrn_reflns_limit_k_max 31
_diffrn_reflns_limit_k_min -22
_diffrn_reflns_limit_l_max 9
_diffrn_reflns_limit_l_min 0
_diffrn_reflns_number 6076
_diffrn_reflns_theta_full 25.06
_diffrn_reflns_theta_max 25.06
_diffrn_reflns_theta_min 2.78
_diffrn_standards_decay_% 'random variation +/-5.1'
_diffrn_standards_interval_count none
_diffrn_standards_interval_time 60
_diffrn_standards_number 3
_exptl_absorpt_coefficient_mu 3.235
_exptl_absorpt_correction_T_max 0.724
_exptl_absorpt_correction_T_min 0.646
_exptl_absorpt_correction_type numerical
_exptl_absorpt_process_details 'X-RED (Stoe & Cie, 1997b)'
_exptl_crystal_colour 'Pale pink'
_exptl_crystal_density_diffrn 1.673
_exptl_crystal_density_meas ?
_exptl_crystal_density_method 'not measured'
_exptl_crystal_description Column
_exptl_crystal_F_000 2608
_exptl_crystal_size_max 0.54
_exptl_crystal_size_mid 0.15
_exptl_crystal_size_min 0.12
_refine_diff_density_max 1.96
_refine_diff_density_min -0.70
_refine_diff_density_rms 0.19
_refine_ls_abs_structure_details 'Flack H D (1983), Acta Cryst. A39, 876-881'
_refine_ls_abs_structure_Flack 0.0(2)
_refine_ls_extinction_coef none
_refine_ls_extinction_method none
_refine_ls_goodness_of_fit_ref 1.10
_refine_ls_hydrogen_treatment 'riding model'
_refine_ls_matrix_type full
_refine_ls_number_parameters 324
_refine_ls_number_reflns 4422
_refine_ls_number_restraints 159
_refine_ls_restrained_S_all 1.08
_refine_ls_R_factor_all 0.097
_refine_ls_R_factor_gt 0.076
_refine_ls_shift/su_max 0.001
_refine_ls_shift/su_mean 0.000
_refine_ls_structure_factor_coef Fsqd
_refine_ls_weighting_details 'calc w=1/[\s^2^(Fo^2^)+(0.0612P)^2^+104.36P] where P=(Fo^2^+2Fc^2^)/3'
_refine_ls_weighting_scheme calc
_refine_ls_wR_factor_gt 0.164
_refine_ls_wR_factor_ref 0.179
_reflns_number_gt 3542
_reflns_number_total 4422
_reflns_threshold_expression >2sigma(I)
_cod_data_source_file b002363isup1.cif
_cod_data_source_block ERPYON
_cod_depositor_comments
;
The following automatic conversions were performed:
'_atom_site_symetry_multiplicity' tag replaced with
'_atom_site_symmetry_multiplicity'.

Automatic conversion script
Id: cif_correct_tags 1440 2010-10-19 06:21:57Z saulius 

The following automatic conversions were performed:

'_symmetry_cell_setting' value 'Tetragonal' changed to 'tetragonal'
according to /home/saulius/struct/CIF-dictionaries/cif_core.dic
dictionary named 'cif_core.dic' version 2.4.2 from
2011-04-26.

'_exptl_absorpt_correction_type' value 'Numerical'
changed to 'numerical' according to
/home/saulius/struct/CIF-dictionaries/cif_core.dic dictionary named
'cif_core.dic' version 2.4.2 from 2011-04-26.

Automatic conversion script
Id: cif_fix_values 1891 2012-01-12 08:04:46Z andrius 

The following automatic conversions were performed:

'_exptl_crystal_density_meas' value 'none' was changed to '?' - the
value is perceived as not measured.

Automatic conversion script
Id: cif_fix_values 3008 2015-01-20 13:52:24Z robertas 

The following automatic conversions were performed:

'_atom_sites_solution_hydrogens' value 'placed geometrically' was
changed to 'geom'.

Automatic conversion script
Id: cif_fix_values 6452 2018-10-05 10:23:21Z andrius 
;
_cod_original_sg_symbol_H-M P-42(1)c
_cod_database_code 7110947

loop_
_symmetry_equiv_pos_as_xyz
'x, y, z'
'-x, -y, z'
'y, -x, -z'
'-y, x, -z'
'-x+1/2, y+1/2, -z+1/2'
'x+1/2, -y+1/2, -z+1/2'
'-y+1/2, -x+1/2, z+1/2'
'y+1/2, x+1/2, z+1/2'

loop_
_atom_site_label
_atom_site_type_symbol
_atom_site_fract_x
_atom_site_fract_y
_atom_site_fract_z
_atom_site_U_iso_or_equiv
_atom_site_adp_type
_atom_site_occupancy
_atom_site_symmetry_multiplicity
_atom_site_calc_flag
_atom_site_refinement_flags
Er Er 0.26446(2) 0.01795(3) 0.04554(12) 0.0231(2) Uani 1 1 d U
O11 O 0.1923(5) 0.0509(6) 0.207(2) 0.043(2) Uani 1 1 d U
O12 O 0.1920(5) -0.0302(5) 0.1653(18) 0.035(2) Uani 1 1 d U
O13 O 0.1367(6) 0.0030(7) 0.342(3) 0.071(5) Uani 1 1 d U
N1 N 0.1715(6) 0.0075(7) 0.236(3) 0.045(3) Uani 1 1 d U
O21 O 0.2797(5) -0.0021(5) 0.3522(17) 0.041(2) Uani 1 1 d U
O22 O 0.3415(4) -0.0186(5) 0.1804(16) 0.032(2) Uani 1 1 d U
O23 O 0.3508(5) -0.0279(7) 0.462(2) 0.061(4) Uani 1 1 d U
N2 N 0.3249(6) -0.0183(7) 0.331(2) 0.037(2) Uani 1 1 d U
O31 O 0.3189(5) 0.0826(5) 0.169(2) 0.049(3) Uani 1 1 d U
O32 O 0.2600(5) 0.1098(4) 0.0006(19) 0.043(3) Uani 1 1 d U
O33 O 0.3184(8) 0.1610(6) 0.083(3) 0.094(7) Uani 1 1 d U
N3 N 0.2994(7) 0.1202(6) 0.085(3) 0.055(3) Uani 1 1 d U
O10 O 0.3199(4) 0.0335(5) -0.1842(18) 0.032(2) Uani 1 1 d U
N10 N 0.3707(5) 0.0247(5) -0.1935(17) 0.019(2) Uani 1 1 d U
O20 O 0.2124(4) 0.0241(4) -0.1813(17) 0.033(2) Uani 1 1 d U
N20 N 0.1945(5) 0.0617(5) -0.279(2) 0.026(3) Uani 1 1 d U
O30 O 0.2722(4) -0.0651(4) -0.046(2) 0.0291(18) Uani 1 1 d U
N30 N 0.2412(5) -0.0868(5) -0.1623(19) 0.025(3) Uani 1 1 d U
C11 C 0.4008(6) 0.0620(6) -0.234(2) 0.025(3) Uani 1 1 d U
H11A H 0.3880 0.0942 -0.2534 0.030 Uiso 1 1 calc R
C12 C 0.4520(6) 0.0526(6) -0.246(2) 0.023(4) Uani 1 1 d U
H12A H 0.4737 0.0786 -0.2789 0.027 Uiso 1 1 calc R
C13 C 0.4720(6) 0.0043(6) -0.210(2) 0.019(3) Uani 1 1 d U
C14 C 0.4379(6) -0.0335(6) -0.176(2) 0.027(4) Uani 1 1 d U
H14A H 0.4491 -0.0663 -0.1556 0.032 Uiso 1 1 calc R
C15 C 0.3866(6) -0.0227(7) -0.171(2) 0.024(3) Uani 1 1 d U
H15A H 0.3634 -0.0485 -0.1519 0.029 Uiso 1 1 calc R
C21 C 0.2265(7) 0.0860(6) -0.388(2) 0.031(4) Uani 1 1 d U
H21A H 0.2606 0.0775 -0.3903 0.037 Uiso 1 1 calc R
C22 C 0.2076(7) 0.1247(7) -0.498(2) 0.033(4) Uani 1 1 d U
H22A H 0.2287 0.1409 -0.5779 0.040 Uiso 1 1 calc R
C23 C 0.1559(7) 0.1384(6) -0.484(3) 0.033(4) Uani 1 1 d U
C24 C 0.1269(8) 0.1146(7) -0.359(3) 0.041(5) Uani 1 1 d U
H24A H 0.0932 0.1240 -0.3451 0.049 Uiso 1 1 calc R
C25 C 0.1461(7) 0.0782(8) -0.255(3) 0.039(5) Uani 1 1 d U
H25A H 0.1262 0.0641 -0.1666 0.047 Uiso 1 1 calc R
C31 C 0.2112(7) -0.1249(7) -0.101(3) 0.037(4) Uani 1 1 d U
H31A H 0.2122 -0.1345 0.0166 0.044 Uiso 1 1 calc R
C32 C 0.1784(8) -0.1496(7) -0.221(3) 0.036(4) Uani 1 1 d U
H32A H 0.1589 -0.1768 -0.1823 0.043 Uiso 1 1 calc R
C33 C 0.1750(7) -0.1339(6) -0.391(2) 0.028(3) Uani 1 1 d U
C34 C 0.2088(6) -0.0955(6) -0.446(3) 0.032(3) Uani 1 1 d U
H34A H 0.2086 -0.0853 -0.5635 0.039 Uiso 1 1 calc R
C35 C 0.2414(6) -0.0732(6) -0.332(2) 0.026(3) Uani 1 1 d U
H35A H 0.2637 -0.0485 -0.3716 0.031 Uiso 1 1 calc R
O1 O 0.2726(15) 0.2604(16) 0.312(5) 0.086(12) Uiso 0.50 1 d PU
C1 C 0.256(2) 0.307(2) 0.240(8) 0.074(16) Uiso 0.50 1 d PU
O2 O 0.0462(12) 0.0571(12) 0.033(5) 0.063(8) Uiso 0.50 1 d PU
C2 C 0.0502(17) 0.0912(17) 0.161(6) 0.045(11) Uiso 0.50 1 d PU

loop_
_atom_site_aniso_label
_atom_site_aniso_U_11
_atom_site_aniso_U_22
_atom_site_aniso_U_33
_atom_site_aniso_U_23
_atom_site_aniso_U_13
_atom_site_aniso_U_12
Er 0.0186(4) 0.0217(4) 0.0290(3) 0.0001(4) -0.0026(4) -0.0001(3)
O11 0.031(4) 0.039(4) 0.061(7) -0.001(5) 0.009(4) 0.009(4)
O12 0.027(4) 0.037(4) 0.042(6) 0.002(4) 0.002(3) -0.009(4)
O13 0.049(9) 0.071(10) 0.093(13) 0.004(9) 0.037(8) -0.001(7)
N1 0.025(3) 0.050(6) 0.060(7) -0.001(7) 0.010(4) 0.000(5)
O21 0.030(4) 0.062(7) 0.031(3) 0.005(4) 0.001(3) 0.002(4)
O22 0.024(3) 0.048(5) 0.024(4) 0.000(5) -0.005(3) 0.005(4)
O23 0.045(7) 0.106(13) 0.033(5) 0.024(10) -0.005(6) 0.018(8)
N2 0.029(4) 0.058(6) 0.025(4) 0.004(5) -0.005(3) 0.000(6)
O31 0.041(5) 0.040(4) 0.067(7) -0.006(4) -0.015(5) -0.018(4)
O32 0.043(6) 0.021(3) 0.066(9) -0.002(3) -0.001(4) -0.001(3)
O33 0.110(14) 0.035(6) 0.14(2) -0.004(9) -0.043(14) -0.031(8)
N3 0.052(7) 0.029(3) 0.084(11) -0.006(4) -0.008(5) -0.014(4)
O10 0.022(3) 0.034(5) 0.041(4) 0.020(4) 0.001(3) 0.007(4)
N10 0.015(4) 0.028(5) 0.013(6) 0.010(6) -0.010(4) 0.003(4)
O20 0.026(4) 0.028(5) 0.047(4) 0.010(4) -0.013(3) -0.003(4)
N20 0.020(5) 0.025(7) 0.034(8) 0.003(5) -0.008(5) -0.004(5)
O30 0.027(5) 0.022(3) 0.039(5) 0.003(4) -0.004(4) -0.001(3)
N30 0.025(7) 0.021(6) 0.029(5) -0.005(4) 0.006(5) 0.001(5)
C11 0.023(5) 0.020(6) 0.031(10) -0.006(7) 0.001(8) 0.003(4)
C12 0.024(5) 0.021(6) 0.022(11) 0.014(7) 0.015(8) -0.001(5)
C13 0.021(6) 0.021(6) 0.016(7) -0.001(7) 0.006(8) 0.004(4)
C14 0.023(6) 0.022(6) 0.035(10) 0.020(8) 0.003(8) 0.005(4)
C15 0.023(5) 0.025(5) 0.025(9) 0.003(8) 0.002(7) 0.005(5)
C21 0.029(7) 0.023(8) 0.041(11) 0.003(6) 0.006(7) 0.005(6)
C22 0.036(7) 0.036(9) 0.029(12) 0.004(6) -0.007(7) -0.001(7)
C23 0.042(8) 0.026(8) 0.030(11) 0.000(6) 0.001(7) 0.011(7)
C24 0.044(9) 0.034(11) 0.043(11) 0.009(8) 0.011(8) 0.023(8)
C25 0.016(6) 0.053(12) 0.048(12) 0.022(9) -0.008(7) -0.001(6)
C31 0.032(10) 0.051(11) 0.027(8) -0.001(7) 0.007(7) -0.019(7)
C32 0.046(11) 0.033(10) 0.029(8) -0.009(7) 0.005(8) -0.013(7)
C33 0.027(9) 0.023(8) 0.033(7) -0.002(7) 0.000(7) -0.005(6)
C34 0.028(8) 0.039(9) 0.030(7) -0.006(8) 0.006(7) -0.010(6)
C35 0.021(8) 0.023(9) 0.034(6) 0.001(6) 0.001(7) -0.003(6)

loop_
_atom_type_symbol
_atom_type_description
_atom_type_scat_dispersion_real
_atom_type_scat_dispersion_imag
_atom_type_scat_source
C C 0.0033 0.0016 'International Tables Vol C Tables 4.2.6.8 and 6.1.1.4'
H H 0.0000 0.0000 'International Tables Vol C Tables 4.2.6.8 and 6.1.1.4'
N N 0.0061 0.0033 'International Tables Vol C Tables 4.2.6.8 and 6.1.1.4'
O O 0.0106 0.0060 'International Tables Vol C Tables 4.2.6.8 and 6.1.1.4'
Er Er -0.2586 4.9576 'International Tables Vol C Tables 4.2.6.8 and 6.1.1.4'

loop_
_geom_angle_atom_site_label_1
_geom_angle_atom_site_label_2
_geom_angle_atom_site_label_3
_geom_angle
_geom_angle_site_symmetry_3
_geom_angle_publ_flag
O20 Er O10 78.2(4) . yes
O30 Er O10 83.5(5) . yes
O20 Er O30 83.8(5) . yes
O20 Er O21 150.3(5) . yes
O30 Er O21 93.8(5) . yes
O10 Er O21 131.1(4) . yes
O20 Er O31 128.2(5) . yes
O30 Er O31 137.2(4) . yes
O10 Er O31 77.8(5) . yes
O21 Er O31 71.6(5) . yes
O20 Er O11 82.9(5) . yes
O30 Er O11 124.1(5) . yes
O10 Er O11 144.4(5) . yes
O21 Er O11 74.1(5) . yes
O31 Er O11 91.1(5) . yes
O20 Er O32 77.8(4) . yes
O30 Er O32 154.4(5) . yes
O10 Er O32 75.5(4) . yes
O21 Er O32 111.0(5) . yes
O31 Er O32 52.0(5) . yes
O11 Er O32 71.2(5) . yes
O20 Er O12 80.9(4) . yes
O30 Er O12 71.9(4) . yes
O10 Er O12 149.2(5) . yes
O21 Er O12 70.3(4) . yes
O31 Er O12 133.0(5) . yes
O11 Er O12 52.5(5) . yes
O32 Er O12 121.5(4) . yes
O20 Er O22 149.7(5) . yes
O30 Er O22 71.4(4) . yes
O10 Er O22 81.9(4) . yes
O21 Er O22 51.7(4) . yes
O31 Er O22 68.1(5) . yes
O11 Er O22 125.3(5) . yes
O32 Er O22 118.9(5) . yes
O12 Er O22 106.5(4) . yes
N1 O11 Er 95.9(11) . ?
N1 O12 Er 94.8(10) . ?
O13 N1 O12 122.0(18) . ?
O13 N1 O11 121.0(18) . ?
O12 N1 O11 116.6(15) . ?
N2 O21 Er 96.3(10) . ?
N2 O22 Er 95.0(10) . ?
O22 N2 O23 123.5(16) . ?
O22 N2 O21 117.0(15) . ?
O23 N2 O21 119.1(16) . ?
N3 O31 Er 96.8(11) . ?
N3 O32 Er 96.2(10) . ?
O33 N3 O32 123(2) . ?
O33 N3 O31 123(2) . ?
O32 N3 O31 114.4(14) . ?
N10 O10 Er 129.2(9) . ?
C11 N10 C15 123.2(14) . ?
C11 N10 O10 119.0(13) . ?
C15 N10 O10 117.7(13) . ?
N20 O20 Er 135.3(10) . ?
O20 N20 C21 118.5(14) . ?
O20 N20 C25 120.0(15) . ?
C21 N20 C25 121.2(16) . ?
N30 O30 Er 123.6(9) . ?
O30 N30 C35 121.4(14) . ?
O30 N30 C31 116.8(15) . ?
C35 N30 C31 121.8(16) . ?
N10 C11 C12 118.7(15) . ?
C11 C12 C13 121.2(15) . ?
C14 C13 C12 116.7(14) . ?
C14 C13 C13 122.6(17) 2_655 ?
C12 C13 C13 120.7(17) 2_655 ?
C13 C14 C15 119.9(15) . ?
N10 C15 C14 120.0(16) . ?
N20 C21 C22 119.1(17) . ?
C21 C22 C23 118.9(17) . ?
C24 C23 C22 118.0(17) . ?
C24 C23 C33 121.8(17) 4_554 ?
C22 C23 C33 120.1(17) 4_554 ?
C25 C24 C23 121.6(18) . ?
C24 C25 N20 120.4(19) . ?
N30 C31 C32 118.8(17) . ?
C33 C32 C31 120.6(17) . ?
C32 C33 C34 117.3(18) . ?
C32 C33 C23 122.2(16) 3_554 ?
C34 C33 C23 120.5(17) 3_554 ?
C35 C34 C33 122(2) . ?
N30 C35 C34 119.8(17) . ?

loop_
_geom_bond_atom_site_label_1
_geom_bond_atom_site_label_2
_geom_bond_distance
_geom_bond_site_symmetry_2
_geom_bond_publ_flag
Er O10 2.314(12) . yes
Er O20 2.210(12) . yes
Er O30 2.311(11) . yes
Er O11 2.426(14) . yes
Er O12 2.472(12) . yes
Er O21 2.419(13) . yes
Er O22 2.476(12) . yes
Er O31 2.422(13) . yes
Er O32 2.454(11) . yes
O11 N1 1.29(2) . yes
O12 N1 1.25(2) . yes
O13 N1 1.23(2) . yes
O21 N2 1.28(2) . ?
O22 N2 1.224(19) . ?
O23 N2 1.23(2) . ?
O31 N3 1.29(2) . ?
O32 N3 1.25(2) . ?
O33 N3 1.19(2) . ?
O10 N10 1.365(16) . ?
N10 C11 1.30(2) . ?
N10 C15 1.33(2) . ?
O20 N20 1.326(19) . ?
N20 C21 1.34(2) . ?
N20 C25 1.37(2) . ?
O30 N30 1.333(19) . ?
N30 C35 1.34(2) . ?
N30 C31 1.37(2) . ?
C11 C12 1.38(2) . ?
C12 C13 1.41(2) . ?
C13 C14 1.37(2) . ?
C13 C13 1.50(3) 2_655 ?
C14 C15 1.39(2) . ?
C21 C22 1.41(2) . ?
C22 C23 1.42(2) . ?
C23 C24 1.38(3) . ?
C23 C33 1.47(2) 4_554 ?
C24 C25 1.34(3) . ?
C31 C32 1.41(3) . ?
C32 C33 1.36(3) . ?
C33 C34 1.42(2) . ?
C33 C23 1.47(2) 3_554 ?
C34 C35 1.36(3) . ?
O1 C1 1.40(7) . ?
O2 C2 1.33(5) . ?
